data_7204549
loop_
_publ_author_name
'Suksangpanya, Unchulee'
'Blake, Alexander J.'
'Hubberstey, Peter'
'Parker, David J.'
'Teat, Simon J.'
'Wilson, Claire'

_publ_section_title
;
 Complementarity of halide-mediated hydrogen-bonding and alkyl
 substitution in the construction of two-dimensional rhombic (4,4)
 grids using bis(N-alkylamidino-O-alkylurea)copper(ii) halides
;
_journal_issue 3
_journal_name_full CrystEngComm
_journal_page_first 10
_journal_paper_doi 10.1039/b210185h
_journal_volume 5
_journal_year 2003
_chemical_formula_moiety 'C12 H28 N8 Cu O2 2+, 2(Br -), C H4 O'
_chemical_formula_sum 'C13 H32 Br2 Cu N8 O3'
_chemical_formula_weight 571.83
_chemical_name_systematic
;
?
;
_space_group_IT_number 2
_symmetry_cell_setting triclinic
_symmetry_space_group_name_Hall '-P 1'
_symmetry_space_group_name_H-M 'P -1'
_atom_sites_solution_hydrogens 'placed geometrically; except for N-H and O-H located by deltaF'
_atom_sites_solution_primary direct
_atom_sites_solution_secondary 'difference Fourier'
_audit_creation_method SHELXL-97
_cell_angle_alpha 71.233(2)
_cell_angle_beta 78.914(2)
_cell_angle_gamma 80.827(2)
_cell_formula_units_Z 2
_cell_length_a 7.6304(10)
_cell_length_b 12.062(2)
_cell_length_c 12.964(2)
_cell_measurement_reflns_used 4593
_cell_measurement_temperature 150(2)
_cell_measurement_theta_max 28.1
_cell_measurement_theta_min 2.8
_cell_volume 1102.5(3)
_computing_cell_refinement 'Bruker SAINT version 6.02A (Bruker, 2000)'
_computing_data_collection 'Bruker SMART version 5.054 (Bruker, 1998)'
_computing_data_reduction 'Bruker SAINT; Bruker SHELXTL (Bruker, 1997)'
_computing_molecular_graphics 'CAMERON (Watkin et al., 1996)'
_computing_publication_material 'SHELXL-97; PLATON (Spek, 2000)'
_computing_structure_refinement 'SHELXL-97 (Sheldrick, 1997)'
_computing_structure_solution 'SHELXS-97 (Sheldrick, 1990)'
_diffrn_ambient_temperature 150(2)
_diffrn_measured_fraction_theta_full 0.966
_diffrn_measured_fraction_theta_max 0.879
_diffrn_measurement_device_type 'Bruker SMART1000 CCD area detector'
_diffrn_measurement_method omega
_diffrn_radiation_monochromator graphite
_diffrn_radiation_source 'fine-focus sealed tube'
_diffrn_radiation_type MoK\a
_diffrn_radiation_wavelength 0.71073
_diffrn_reflns_av_R_equivalents 0.021
_diffrn_reflns_av_sigmaI/netI 0.0401
_diffrn_reflns_limit_h_max 9
_diffrn_reflns_limit_h_min -10
_diffrn_reflns_limit_k_max 15
_diffrn_reflns_limit_k_min -16
_diffrn_reflns_limit_l_max 16
_diffrn_reflns_limit_l_min -16
_diffrn_reflns_number 10572
_diffrn_reflns_theta_full 27.50
_diffrn_reflns_theta_max 28.65
_diffrn_reflns_theta_min 2.06
_diffrn_standards_decay_% 0
_exptl_absorpt_coefficient_mu 4.645
_exptl_absorpt_correction_T_max 0.608
_exptl_absorpt_correction_T_min 0.449
_exptl_absorpt_correction_type multi-scan
_exptl_crystal_colour purple
_exptl_crystal_density_diffrn 1.722
_exptl_crystal_density_method 'not measured'
_exptl_crystal_description column
_exptl_crystal_F_000 578
_exptl_crystal_size_max 0.30
_exptl_crystal_size_mid 0.08
_exptl_crystal_size_min 0.07
_refine_diff_density_max 1.054
_refine_diff_density_min -1.025
_refine_diff_density_rms 0.078
_refine_ls_extinction_method none
_refine_ls_goodness_of_fit_ref 0.984
_refine_ls_hydrogen_treatment 'riding on parent atom; except for N-H and O-H refined with restraints'
_refine_ls_matrix_type full
_refine_ls_number_parameters 276
_refine_ls_number_reflns 5006
_refine_ls_number_restraints 9
_refine_ls_restrained_S_all 0.987
_refine_ls_R_factor_all 0.0492
_refine_ls_R_factor_gt 0.0317
_refine_ls_shift/su_max 0.001
_refine_ls_shift/su_mean 0.000
_refine_ls_structure_factor_coef Fsqd
_refine_ls_weighting_details 'calc w=1/[\s^2^(Fo^2^)+(0.0407P)^2^] where P=(Fo^2^+2Fc^2^)/3'
_refine_ls_weighting_scheme calc
_refine_ls_wR_factor_gt 0.0717
_refine_ls_wR_factor_ref 0.0751
_reflns_number_gt 3770
_reflns_number_total 5006
_reflns_threshold_expression >2sigma(I)
_cod_data_source_file b210185h.txt
_cod_data_source_block cuimbr
_cod_depositor_comments
;
The following automatic conversions were performed:
'_symmetry_cell_setting' value 'Triclinic' changed to 'triclinic'
according to '/home/saulius/struct/CIF-dictionaries/cif_core.dic'
dictionary named 'cif_core.dic' version 2.4.1 from
2010-06-29.

'_exptl_absorpt_correction_type' value 'Multi-scan' changed
to 'multi-scan' according to
'/home/saulius/struct/CIF-dictionaries/cif_core.dic' dictionary named
'cif_core.dic' version 2.4.1 from 2010-06-29.

Automatic conversion script
Id: cif_fix_enum 1527 2010-12-29 10:47:43Z saulius 
;
_cod_original_sg_symbol_H-M P-1
_cod_database_code 7204549

loop_
_symmetry_equiv_pos_as_xyz
'x, y, z'
'-x, -y, -z'

loop_
_atom_site_label
_atom_site_type_symbol
_atom_site_fract_x
_atom_site_fract_y
_atom_site_fract_z
_atom_site_U_iso_or_equiv
_atom_site_adp_type
_atom_site_occupancy
_atom_site_symmetry_multiplicity
_atom_site_calc_flag
_atom_site_refinement_flags
_atom_site_disorder_assembly
_atom_site_disorder_group
Cu1 Cu 0.72675(5) 0.50157(3) 0.41412(2) 0.01758(9) Uani 1 1 d . . .
N101 N 0.6500(3) 0.4042(2) 0.33944(19) 0.0212(5) Uani 1 1 d D . .
H101 H 0.615(4) 0.3399(18) 0.379(2) 0.025 Uiso 1 1 d D . .
C102 C 0.6652(4) 0.4187(2) 0.2351(2) 0.0209(6) Uani 1 1 d . . .
N103 N 0.7213(4) 0.5200(2) 0.15772(19) 0.0278(6) Uani 1 1 d D . .
H103 H 0.736(4) 0.518(3) 0.0912(16) 0.033 Uiso 1 1 d D . .
C104 C 0.7748(4) 0.6141(2) 0.1746(2) 0.0223(6) Uani 1 1 d . . .
N105 N 0.7807(3) 0.6208(2) 0.27138(19) 0.0229(5) Uani 1 1 d D . .
H105 H 0.819(4) 0.6829(19) 0.269(3) 0.027 Uiso 1 1 d D . .
N121 N 0.6332(3) 0.3422(2) 0.18786(19) 0.0226(5) Uani 1 1 d D . .
H121 H 0.640(4) 0.369(3) 0.1214(15) 0.027 Uiso 1 1 d D . .
C122 C 0.5564(4) 0.2330(3) 0.2469(2) 0.0270(7) Uani 1 1 d . . .
H12A H 0.4467 0.2475 0.2977 0.041 Uiso 1 1 calc R . .
H12B H 0.6434 0.1767 0.2909 0.041 Uiso 1 1 calc R . .
C123 C 0.5107(5) 0.1826(3) 0.1633(3) 0.0339(7) Uani 1 1 d . . .
H12C H 0.4607 0.1076 0.2017 0.051 Uiso 1 1 calc R . .
H12D H 0.6197 0.1698 0.1127 0.051 Uiso 1 1 calc R . .
H12E H 0.4221 0.2380 0.1215 0.051 Uiso 1 1 calc R . .
O141 O 0.8113(3) 0.69569(18) 0.07803(16) 0.0312(5) Uani 1 1 d . . .
C142 C 0.9155(4) 0.7907(3) 0.0695(2) 0.0315(7) Uani 1 1 d . . .
H14A H 1.0227 0.7589 0.1065 0.047 Uiso 1 1 calc R . .
H14B H 0.8418 0.8482 0.1043 0.047 Uiso 1 1 calc R . .
C143 C 0.9703(5) 0.8483(3) -0.0517(2) 0.0354(8) Uani 1 1 d . . .
H14C H 1.0419 0.9127 -0.0619 0.053 Uiso 1 1 calc R . .
H14D H 0.8628 0.8797 -0.0870 0.053 Uiso 1 1 calc R . .
H14E H 1.0419 0.7901 -0.0850 0.053 Uiso 1 1 calc R . .
N201 N 0.8011(3) 0.6008(2) 0.48833(19) 0.0215(5) Uani 1 1 d D . .
H201 H 0.830(4) 0.6676(18) 0.448(2) 0.026 Uiso 1 1 d D . .
C202 C 0.8193(4) 0.5757(2) 0.5915(2) 0.0204(6) Uani 1 1 d . . .
N203 N 0.7784(3) 0.4705(2) 0.66719(19) 0.0243(5) Uani 1 1 d D . .
H203 H 0.785(4) 0.462(3) 0.7343(16) 0.029 Uiso 1 1 d D . .
C204 C 0.7112(4) 0.3801(2) 0.6519(2) 0.0206(6) Uani 1 1 d . . .
N205 N 0.6833(3) 0.3790(2) 0.55737(18) 0.0210(5) Uani 1 1 d D . .
H205 H 0.645(4) 0.3144(19) 0.562(2) 0.025 Uiso 1 1 d D . .
N221 N 0.8806(3) 0.6435(2) 0.63761(19) 0.0233(5) Uani 1 1 d D . .
H221 H 0.882(4) 0.612(2) 0.7039(15) 0.028 Uiso 1 1 d D . .
C222 C 0.9222(4) 0.7633(2) 0.5816(2) 0.0269(7) Uani 1 1 d . . .
H22A H 0.8195 0.8106 0.5460 0.040 Uiso 1 1 calc R . .
H22B H 1.0283 0.7641 0.5238 0.040 Uiso 1 1 calc R . .
C223 C 0.9608(4) 0.8148(3) 0.6662(3) 0.0306(7) Uani 1 1 d . . .
H22C H 0.9962 0.8943 0.6292 0.046 Uiso 1 1 calc R . .
H22D H 1.0584 0.7650 0.7037 0.046 Uiso 1 1 calc R . .
H22E H 0.8527 0.8183 0.7203 0.046 Uiso 1 1 calc R . .
O241 O 0.6814(3) 0.29787(17) 0.74911(16) 0.0289(5) Uani 1 1 d . . .
C242 C 0.6311(4) 0.1841(2) 0.7565(2) 0.0277(7) Uani 1 1 d . . .
H24A H 0.7277 0.1419 0.7160 0.042 Uiso 1 1 calc R . .
H24B H 0.5195 0.1939 0.7247 0.042 Uiso 1 1 calc R . .
C243 C 0.6025(5) 0.1166(3) 0.8778(2) 0.0349(8) Uani 1 1 d . . .
H24C H 0.5588 0.0411 0.8879 0.052 Uiso 1 1 calc R . .
H24D H 0.5138 0.1625 0.9175 0.052 Uiso 1 1 calc R . .
H24E H 0.7164 0.1023 0.9066 0.052 Uiso 1 1 calc R . .
Br1 Br 0.81977(5) 0.89388(3) 0.30980(2) 0.03099(9) Uani 1 1 d . . .
Br2 Br 0.77856(6) 0.48968(5) 0.90991(3) 0.07049(17) Uani 1 1 d . . .
O1M O 0.5470(3) 0.17479(18) 0.51988(17) 0.0293(5) Uani 1 1 d D . .
H1M H 0.451(3) 0.155(3) 0.554(3) 0.044 Uiso 1 1 d D . .
C1M C 0.6572(4) 0.0696(3) 0.5373(2) 0.0297(7) Uani 1 1 d . . .
H1MA H 0.7703 0.0799 0.5567 0.045 Uiso 1 1 calc R . .
H1MB H 0.6820 0.0458 0.4700 0.045 Uiso 1 1 calc R . .
H1MC H 0.5972 0.0087 0.5977 0.045 Uiso 1 1 calc R . .

loop_
_atom_site_aniso_label
_atom_site_aniso_U_11
_atom_site_aniso_U_22
_atom_site_aniso_U_33
_atom_site_aniso_U_23
_atom_site_aniso_U_13
_atom_site_aniso_U_12
Cu1 0.02143(19) 0.01945(17) 0.01321(16) -0.00639(13) -0.00395(13) -0.00130(13)
N101 0.0249(14) 0.0228(12) 0.0170(11) -0.0071(10) -0.0034(10) -0.0030(10)
C102 0.0171(15) 0.0257(14) 0.0227(14) -0.0112(12) -0.0053(11) 0.0011(11)
N103 0.0359(16) 0.0374(15) 0.0136(11) -0.0107(11) -0.0042(11) -0.0067(12)
C104 0.0198(15) 0.0294(15) 0.0174(13) -0.0067(12) -0.0025(11) -0.0023(12)
N105 0.0300(14) 0.0221(12) 0.0176(11) -0.0062(10) -0.0046(10) -0.0044(10)
N121 0.0300(14) 0.0280(13) 0.0147(11) -0.0104(10) -0.0040(10) -0.0084(11)
C122 0.0317(18) 0.0279(15) 0.0265(15) -0.0122(13) -0.0047(13) -0.0086(13)
C123 0.037(2) 0.0382(18) 0.0354(17) -0.0201(15) -0.0039(14) -0.0117(15)
O141 0.0397(13) 0.0342(12) 0.0190(10) -0.0023(9) -0.0059(9) -0.0118(10)
C142 0.040(2) 0.0329(17) 0.0235(15) -0.0051(13) -0.0037(14) -0.0161(15)
C143 0.043(2) 0.0326(17) 0.0256(16) -0.0017(14) 0.0015(14) -0.0110(15)
N201 0.0264(14) 0.0215(12) 0.0179(12) -0.0066(10) -0.0043(10) -0.0039(10)
C202 0.0163(15) 0.0260(14) 0.0225(14) -0.0115(12) -0.0041(11) -0.0019(11)
N203 0.0313(15) 0.0322(13) 0.0129(11) -0.0097(11) -0.0070(10) -0.0033(11)
C204 0.0178(15) 0.0243(14) 0.0179(13) -0.0060(11) -0.0027(11) 0.0016(11)
N205 0.0261(14) 0.0206(12) 0.0173(11) -0.0059(10) -0.0045(10) -0.0035(10)
N221 0.0350(15) 0.0246(12) 0.0164(11) -0.0075(10) -0.0113(11) -0.0088(11)
C222 0.0295(17) 0.0246(15) 0.0301(16) -0.0112(13) -0.0043(13) -0.0067(12)
C223 0.0287(18) 0.0296(16) 0.0402(18) -0.0180(14) -0.0077(14) -0.0041(13)
O241 0.0401(13) 0.0280(11) 0.0185(10) -0.0044(9) -0.0048(9) -0.0082(9)
C242 0.0361(19) 0.0246(15) 0.0228(15) -0.0049(12) -0.0051(13) -0.0082(13)
C243 0.051(2) 0.0282(16) 0.0238(16) -0.0012(13) -0.0063(15) -0.0117(15)
Br1 0.0426(2) 0.02632(16) 0.02454(16) -0.00915(12) 0.00111(13) -0.00919(14)
Br2 0.0656(3) 0.1205(4) 0.02521(19) -0.0376(2) -0.01866(19) 0.0380(3)
O1M 0.0339(13) 0.0287(11) 0.0250(11) -0.0066(9) -0.0013(9) -0.0098(10)
C1M 0.0329(19) 0.0329(17) 0.0281(16) -0.0161(14) 0.0013(13) -0.0095(14)

loop_
_atom_type_symbol
_atom_type_description
_atom_type_scat_dispersion_real
_atom_type_scat_dispersion_imag
_atom_type_scat_source
C C 0.0033 0.0016 'International Tables Vol C Tables 4.2.6.8 and 6.1.1.4'
H H 0.0000 0.0000 'International Tables Vol C Tables 4.2.6.8 and 6.1.1.4'
N N 0.0061 0.0033 'International Tables Vol C Tables 4.2.6.8 and 6.1.1.4'
O O 0.0106 0.0060 'International Tables Vol C Tables 4.2.6.8 and 6.1.1.4'
Cu Cu 0.3201 1.2651 'International Tables Vol C Tables 4.2.6.8 and 6.1.1.4'
Br Br -0.2901 2.4595 'International Tables Vol C Tables 4.2.6.8 and 6.1.1.4'

loop_
_geom_angle_atom_site_label_1
_geom_angle_atom_site_label_2
_geom_angle_atom_site_label_3
_geom_angle
_geom_angle_site_symmetry_1
_geom_angle_site_symmetry_3
_geom_angle_publ_flag
N101 Cu1 N105 89.51(10) . . y
N101 Cu1 N201 179.23(10) . . y
N105 Cu1 N201 90.14(10) . . y
N101 Cu1 N205 90.85(10) . . y
N105 Cu1 N205 177.57(11) . . y
N201 Cu1 N205 89.53(10) . . y
C102 N101 Cu1 128.9(2) . . ?
C102 N101 H101 114(2) . . ?
Cu1 N101 H101 117(2) . . ?
N101 C102 N121 126.8(3) . . ?
N101 C102 N103 121.6(2) . . ?
N121 C102 N103 111.6(2) . . ?
C104 N103 C102 128.3(2) . . ?
C104 N103 H103 117(2) . . ?
C102 N103 H103 114(2) . . ?
N105 C104 O141 127.5(3) . . ?
N105 C104 N103 123.2(3) . . ?
O141 C104 N103 109.3(2) . . ?
C104 N105 Cu1 127.9(2) . . ?
C104 N105 H105 112(2) . . ?
Cu1 N105 H105 120(2) . . ?
C102 N121 C122 124.5(2) . . ?
C102 N121 H121 113(2) . . ?
C122 N121 H121 121(2) . . ?
N121 C122 C123 108.2(2) . . ?
N121 C122 H12A 110.1 . . ?
C123 C122 H12A 110.1 . . ?
N121 C122 H12B 110.1 . . ?
C123 C122 H12B 110.1 . . ?
H12A C122 H12B 108.4 . . ?
C122 C123 H12C 109.5 . . ?
C122 C123 H12D 109.5 . . ?
H12C C123 H12D 109.5 . . ?
C122 C123 H12E 109.5 . . ?
H12C C123 H12E 109.5 . . ?
H12D C123 H12E 109.5 . . ?
C104 O141 C142 119.9(2) . . ?
O141 C142 C143 106.3(2) . . ?
O141 C142 H14A 110.5 . . ?
C143 C142 H14A 110.5 . . ?
O141 C142 H14B 110.5 . . ?
C143 C142 H14B 110.5 . . ?
H14A C142 H14B 108.7 . . ?
C142 C143 H14C 109.5 . . ?
C142 C143 H14D 109.5 . . ?
H14C C143 H14D 109.5 . . ?
C142 C143 H14E 109.5 . . ?
H14C C143 H14E 109.5 . . ?
H14D C143 H14E 109.5 . . ?
C202 N201 Cu1 128.63(19) . . ?
C202 N201 H201 115(2) . . ?
Cu1 N201 H201 116(2) . . ?
N201 C202 N221 126.8(3) . . ?
N201 C202 N203 121.9(2) . . ?
N221 C202 N203 111.3(2) . . ?
C204 N203 C202 128.5(2) . . ?
C204 N203 H203 114(2) . . ?
C202 N203 H203 117(2) . . ?
N205 C204 O241 128.1(3) . . ?
N205 C204 N203 123.4(2) . . ?
O241 C204 N203 108.5(2) . . ?
C204 N205 Cu1 127.8(2) . . ?
C204 N205 H205 111(2) . . ?
Cu1 N205 H205 121(2) . . ?
C202 N221 C222 124.7(2) . . ?
C202 N221 H221 112(2) . . ?
C222 N221 H221 123(2) . . ?
N221 C222 C223 108.2(2) . . ?
N221 C222 H22A 110.1 . . ?
C223 C222 H22A 110.1 . . ?
N221 C222 H22B 110.1 . . ?
C223 C222 H22B 110.1 . . ?
H22A C222 H22B 108.4 . . ?
C222 C223 H22C 109.5 . . ?
C222 C223 H22D 109.5 . . ?
H22C C223 H22D 109.5 . . ?
C222 C223 H22E 109.5 . . ?
H22C C223 H22E 109.5 . . ?
H22D C223 H22E 109.5 . . ?
C204 O241 C242 120.9(2) . . ?
O241 C242 C243 106.1(2) . . ?
O241 C242 H24A 110.5 . . ?
C243 C242 H24A 110.5 . . ?
O241 C242 H24B 110.5 . . ?
C243 C242 H24B 110.5 . . ?
H24A C242 H24B 108.7 . . ?
C242 C243 H24C 109.5 . . ?
C242 C243 H24D 109.5 . . ?
H24C C243 H24D 109.5 . . ?
C242 C243 H24E 109.5 . . ?
H24C C243 H24E 109.5 . . ?
H24D C243 H24E 109.5 . . ?
C1M O1M H1M 103(3) . . ?
O1M C1M H1MA 109.5 . . ?
O1M C1M H1MB 109.5 . . ?
H1MA C1M H1MB 109.5 . . ?
O1M C1M H1MC 109.5 . . ?
H1MA C1M H1MC 109.5 . . ?
H1MB C1M H1MC 109.5 . . ?

loop_
_geom_bond_atom_site_label_1
_geom_bond_atom_site_label_2
_geom_bond_distance
_geom_bond_site_symmetry_2
_geom_bond_publ_flag
Cu1 N101 1.956(2) . y
Cu1 N105 1.961(2) . y
Cu1 N201 1.962(2) . y
Cu1 N205 1.974(2) . y
N101 C102 1.292(3) . ?
N101 H101 0.834(17) . ?
C102 N121 1.333(3) . ?
C102 N103 1.377(4) . ?
N103 C104 1.358(4) . ?
N103 H103 0.856(17) . ?
C104 N105 1.293(3) . ?
C104 O141 1.331(3) . ?
N105 H105 0.835(17) . ?
N121 C122 1.446(4) . ?
N121 H121 0.811(17) . ?
C122 C123 1.518(4) . ?
C122 H12A 0.9900 . ?
C122 H12B 0.9900 . ?
C123 H12C 0.9800 . ?
C123 H12D 0.9800 . ?
C123 H12E 0.9800 . ?
O141 C142 1.460(3) . ?
C142 C143 1.504(4) . ?
C142 H14A 0.9900 . ?
C142 H14B 0.9900 . ?
C143 H14C 0.9800 . ?
C143 H14D 0.9800 . ?
C143 H14E 0.9800 . ?
N201 C202 1.303(3) . ?
N201 H201 0.845(17) . ?
C202 N221 1.337(3) . ?
C202 N203 1.371(4) . ?
N203 C204 1.359(4) . ?
N203 H203 0.855(17) . ?
C204 N205 1.288(3) . ?
C204 O241 1.334(3) . ?
N205 H205 0.857(17) . ?
N221 C222 1.449(4) . ?
N221 H221 0.822(17) . ?
C222 C223 1.515(4) . ?
C222 H22A 0.9900 . ?
C222 H22B 0.9900 . ?
C223 H22C 0.9800 . ?
C223 H22D 0.9800 . ?
C223 H22E 0.9800 . ?
O241 C242 1.453(3) . ?
C242 C243 1.511(4) . ?
C242 H24A 0.9900 . ?
C242 H24B 0.9900 . ?
C243 H24C 0.9800 . ?
C243 H24D 0.9800 . ?
C243 H24E 0.9800 . ?
O1M C1M 1.384(4) . ?
O1M H1M 0.813(18) . ?
C1M H1MA 0.9800 . ?
C1M H1MB 0.9800 . ?
C1M H1MC 0.9800 . ?
